data_4346917
loop_
_publ_author_name
'Yoshinari, Nobuto'
'Shimizu, Tsutomu'
'Nozaki, Koichi'
'Konno, Takumi'

_publ_section_title
;
 Methanol-Triggered Turn-On-Type Photoluminescence in L-Cysteinato
 Palladium(II) and Platinum(II) Complexes Supported by a
 Bis(diphenylphosphine) Ligand.
;
_journal_issue 5
_journal_name_full 'Inorganic chemistry'
_journal_page_first 2030
_journal_page_last 2036
_journal_paper_doi 10.1021/acs.inorgchem.5b02363
_journal_volume 55
_journal_year 2016
_chemical_absolute_configuration rm
_chemical_formula_moiety '2(C30 H31 N O2 P2 Pt S), 3(C H4 O), 3(O)'
_chemical_formula_sum 'C63 H74 N2 O10 P4 Pt2 S2'
_chemical_formula_weight 1597.42
_space_group_crystal_system orthorhombic
_space_group_IT_number 19
_space_group_name_Hall 'P 2ac 2ab'
_space_group_name_H-M_alt 'P 21 21 21'
_atom_sites_solution_hydrogens geom
_audit_creation_method SHELXL-2014/7
_cell_angle_alpha 90
_cell_angle_beta 90
_cell_angle_gamma 90
_cell_formula_units_Z 4
_cell_length_a 13.0435(7)
_cell_length_b 18.7020(10)
_cell_length_c 27.3566(19)
_cell_measurement_reflns_used 41897
_cell_measurement_temperature 200(2)
_cell_measurement_theta_max 27.52
_cell_measurement_theta_min 3.06
_cell_volume 6673.4(7)
_computing_cell_refinement 'RAPID AUTO'
_computing_data_collection 'RAPID AUTO (Rigaku, ????)'
_computing_data_reduction 'RAPID AUTO'
_computing_molecular_graphics 'Yadokari-XG 2009 (Wakita Nemoto et al., 2009)'
_computing_publication_material 'Yadokari-XG 2009 (Wakita,Nemoto et al., 2009)'
_computing_structure_refinement 'SHELXL-2014/7 (Sheldrick, 2014)'
_computing_structure_solution 'SHELXS-97 (Sheldrick, 1997)'
_diffrn_ambient_temperature 200(2)
_diffrn_detector_area_resol_mean 10.000
_diffrn_measured_fraction_theta_full 0.993
_diffrn_measured_fraction_theta_max 0.994
_diffrn_measurement_device_type 'Rigaku R-AXIS VII'
_diffrn_measurement_method \w
_diffrn_radiation_type MoK\a
_diffrn_radiation_wavelength 0.71075
_diffrn_reflns_av_R_equivalents 0.0735
_diffrn_reflns_av_unetI/netI 0.1014
_diffrn_reflns_Laue_measured_fraction_full 0.993
_diffrn_reflns_Laue_measured_fraction_max 0.994
_diffrn_reflns_limit_h_max 16
_diffrn_reflns_limit_h_min -16
_diffrn_reflns_limit_k_max 23
_diffrn_reflns_limit_k_min -24
_diffrn_reflns_limit_l_max 31
_diffrn_reflns_limit_l_min -35
_diffrn_reflns_number 49579
_diffrn_reflns_point_group_measured_fraction_full 0.992
_diffrn_reflns_point_group_measured_fraction_max 0.992
_diffrn_reflns_theta_full 25.242
_diffrn_reflns_theta_max 27.485
_diffrn_reflns_theta_min 3.066
_exptl_absorpt_coefficient_mu 4.402
_exptl_absorpt_correction_T_max 0.841
_exptl_absorpt_correction_T_min 0.498
_exptl_absorpt_correction_type multi-scan
_exptl_absorpt_process_details 'ABSCOR (Rigaku, 1995)'
_exptl_crystal_colour colorless
_exptl_crystal_density_diffrn 1.590
_exptl_crystal_description needle
_exptl_crystal_F_000 3176
_exptl_crystal_size_max 0.150
_exptl_crystal_size_mid 0.020
_exptl_crystal_size_min 0.020
_refine_diff_density_max 2.865
_refine_diff_density_min -1.443
_refine_diff_density_rms 0.182
_refine_ls_abs_structure_details
;
 Flack x determined using 4071 quotients [(I+)-(I-)]/[(I+)+(I-)]
 (Parsons, Flack and Wagner, Acta Cryst. B69 (2013) 249-259).
;
_refine_ls_abs_structure_Flack 0.026(4)
_refine_ls_extinction_method none
_refine_ls_goodness_of_fit_ref 1.143
_refine_ls_hydrogen_treatment constr
_refine_ls_matrix_type full
_refine_ls_number_parameters 763
_refine_ls_number_reflns 15194
_refine_ls_number_restraints 6
_refine_ls_restrained_S_all 1.143
_refine_ls_R_factor_all 0.0872
_refine_ls_R_factor_gt 0.0668
_refine_ls_shift/su_max 0.002
_refine_ls_shift/su_mean 0.000
_refine_ls_structure_factor_coef Fsqd
_refine_ls_weighting_details 'w=1/[\s^2^(Fo^2^)+(0.0496P)^2^+3.0103P] where P=(Fo^2^+2Fc^2^)/3'
_refine_ls_weighting_scheme calc
_refine_ls_wR_factor_gt 0.1196
_refine_ls_wR_factor_ref 0.1249
_reflns_Friedel_coverage 0.826
_reflns_Friedel_fraction_full 0.990
_reflns_Friedel_fraction_max 0.990
_reflns_number_gt 12595
_reflns_number_total 15194
_reflns_threshold_expression 'I > 2\s(I)'
_cod_data_source_file ic5b02363_si_002.cif
_cod_data_source_block 1a
_cod_database_code 4346917
_shelx_shelxl_version_number 2014/7
_shelx_space_group_comment
;
The symmetry employed for this shelxl refinement is uniquely defined
by the following loop, which should always be used as a source of
symmetry information in preference to the above space-group names.
They are only intended as comments.
;
_shelx_estimated_absorpt_t_min 0.558
_shelx_estimated_absorpt_t_max 0.917

loop_
_space_group_symop_operation_xyz
'x, y, z'
'-x+1/2, -y, z+1/2'
'x+1/2, -y+1/2, -z'
'-x, y+1/2, -z+1/2'

loop_
_atom_site_label
_atom_site_type_symbol
_atom_site_fract_x
_atom_site_fract_y
_atom_site_fract_z
_atom_site_U_iso_or_equiv
_atom_site_adp_type
_atom_site_occupancy
_atom_site_site_symmetry_order
_atom_site_calc_flag
_atom_site_refinement_flags_posn
_atom_site_refinement_flags_adp
_atom_site_refinement_flags_occupancy
Pt1 Pt 0.31306(4) 0.28427(3) 0.64054(2) 0.02331(14) Uani 1 1 d . . .
Pt2 Pt 0.56170(4) 0.45589(3) 0.47964(2) 0.02363(14) Uani 1 1 d . . .
S1 S 0.2585(3) 0.1911(2) 0.59049(14) 0.0315(9) Uani 1 1 d . . .
S2 S 0.5091(3) 0.3767(2) 0.54006(13) 0.0293(9) Uani 1 1 d . . .
N1 N 0.1796(9) 0.3378(5) 0.6167(4) 0.023(2) Uani 1 1 d . . .
H1 H 0.1529 0.3633 0.6420 0.028 Uiso 1 1 calc R U .
H1A H 0.1964 0.3690 0.5925 0.028 Uiso 1 1 calc R U .
N2 N 0.4333(9) 0.4158(5) 0.4397(4) 0.025(3) Uani 1 1 d . . .
H2 H 0.4037 0.4525 0.4229 0.030 Uiso 1 1 calc R U .
H2A H 0.4557 0.3831 0.4175 0.030 Uiso 1 1 calc R U .
P1 P 0.4524(3) 0.2228(2) 0.66225(13) 0.0274(8) Uani 1 1 d . . .
P2 P 0.3578(3) 0.3775(2) 0.68941(13) 0.0271(9) Uani 1 1 d . . .
P3 P 0.6922(3) 0.49454(18) 0.52657(13) 0.0274(8) Uani 1 1 d . . .
P4 P 0.6046(3) 0.5356(2) 0.42005(14) 0.0284(9) Uani 1 1 d . . .
C1 C 0.1511(11) 0.2356(8) 0.5615(5) 0.035(4) Uani 1 1 d . . .
H1B H 0.1755 0.2633 0.5330 0.042 Uiso 1 1 calc R U .
H1C H 0.1013 0.1995 0.5498 0.042 Uiso 1 1 calc R U .
C2 C 0.0987(11) 0.2857(8) 0.5978(5) 0.030(3) Uani 1 1 d . . .
H2B H 0.0471 0.3143 0.5791 0.037 Uiso 1 1 calc R U .
C3 C 0.0417(12) 0.2497(8) 0.6404(6) 0.036(4) Uani 1 1 d . . .
C4 C 0.5700(12) 0.2738(8) 0.6702(5) 0.035(4) Uani 1 1 d . . .
H4 H 0.6251 0.2410 0.6811 0.041 Uiso 1 1 calc R U .
H4A H 0.5907 0.2940 0.6383 0.041 Uiso 1 1 calc R U .
C5 C 0.5599(13) 0.3350(8) 0.7074(5) 0.036(4) Uani 1 1 d . . .
H5 H 0.5304 0.3151 0.7379 0.043 Uiso 1 1 calc R U .
H5A H 0.6296 0.3525 0.7152 0.043 Uiso 1 1 calc R U .
C6 C 0.4947(12) 0.3989(8) 0.6919(5) 0.034(4) Uani 1 1 d . . .
H6 H 0.5175 0.4154 0.6592 0.041 Uiso 1 1 calc R U .
H6A H 0.5056 0.4386 0.7153 0.041 Uiso 1 1 calc R U .
C7 C 0.4384(12) 0.1734(7) 0.7186(5) 0.027(3) Uani 1 1 d . . .
C8 C 0.3359(14) 0.1534(8) 0.7355(6) 0.045(4) Uani 1 1 d . . .
H8 H 0.2771 0.1694 0.7182 0.054 Uiso 1 1 calc R U .
C9 C 0.3252(14) 0.1123(9) 0.7757(6) 0.047(4) Uani 1 1 d . . .
H9 H 0.2584 0.0987 0.7859 0.057 Uiso 1 1 calc R U .
C10 C 0.4089(14) 0.0898(9) 0.8021(6) 0.046(5) Uani 1 1 d . . .
H10 H 0.3991 0.0610 0.8304 0.055 Uiso 1 1 calc R U .
C11 C 0.5068(14) 0.1084(9) 0.7880(6) 0.045(4) Uani 1 1 d . . .
H11 H 0.5642 0.0925 0.8064 0.055 Uiso 1 1 calc R U .
C12 C 0.5216(13) 0.1514(9) 0.7459(5) 0.040(4) Uani 1 1 d . . .
H12 H 0.5889 0.1651 0.7365 0.048 Uiso 1 1 calc R U .
C13 C 0.4917(11) 0.1544(7) 0.6183(5) 0.030(3) Uani 1 1 d . . .
C14 C 0.5272(12) 0.1753(9) 0.5748(6) 0.041(4) Uani 1 1 d . . .
H14 H 0.5316 0.2246 0.5668 0.050 Uiso 1 1 calc R U .
C15 C 0.5581(14) 0.1228(8) 0.5410(6) 0.044(4) Uani 1 1 d . . .
H15 H 0.5883 0.1378 0.5112 0.053 Uiso 1 1 calc R U .
C16 C 0.5468(12) 0.0535(9) 0.5491(6) 0.047(5) Uani 1 1 d . . .
H16 H 0.5642 0.0199 0.5244 0.056 Uiso 1 1 calc R U .
C17 C 0.5089(12) 0.0299(9) 0.5941(6) 0.043(4) Uani 1 1 d . . .
H17 H 0.5022 -0.0198 0.6005 0.051 Uiso 1 1 calc R U .
C18 C 0.4813(12) 0.0799(8) 0.6294(6) 0.037(4) Uani 1 1 d . . .
H18 H 0.4560 0.0649 0.6603 0.045 Uiso 1 1 calc R U .
C19 C 0.3141(12) 0.3675(7) 0.7520(5) 0.030(3) Uani 1 1 d . . .
C20 C 0.3552(14) 0.4113(9) 0.7896(6) 0.048(5) Uani 1 1 d . . .
H20 H 0.4112 0.4424 0.7831 0.058 Uiso 1 1 calc R U .
C21 C 0.3118(17) 0.4081(9) 0.8366(5) 0.054(5) Uani 1 1 d . . .
H21 H 0.3366 0.4377 0.8622 0.065 Uiso 1 1 calc R U .
C22 C 0.2326(14) 0.3610(9) 0.8447(5) 0.041(4) Uani 1 1 d . . .
H22 H 0.2044 0.3573 0.8766 0.049 Uiso 1 1 calc R U .
C23 C 0.1942(14) 0.3204(9) 0.8091(5) 0.044(4) Uani 1 1 d . . .
H23 H 0.1383 0.2894 0.8159 0.053 Uiso 1 1 calc R U .
C24 C 0.2348(12) 0.3227(8) 0.7623(6) 0.036(4) Uani 1 1 d . . .
H24 H 0.2073 0.2930 0.7374 0.043 Uiso 1 1 calc R U .
C25 C 0.3026(11) 0.4634(7) 0.6706(4) 0.024(3) Uani 1 1 d . . .
C26 C 0.3328(12) 0.4906(8) 0.6264(5) 0.034(4) Uani 1 1 d . . .
H26 H 0.3777 0.4643 0.6058 0.041 Uiso 1 1 calc R U .
C27 C 0.2960(13) 0.5588(7) 0.6117(6) 0.038(4) Uani 1 1 d . . .
H27 H 0.3140 0.5763 0.5803 0.046 Uiso 1 1 calc R U .
C28 C 0.2378(13) 0.5984(9) 0.6401(7) 0.051(5) Uani 1 1 d . . .
H28 H 0.2161 0.6445 0.6298 0.062 Uiso 1 1 calc R U .
C29 C 0.2072(15) 0.5704(9) 0.6874(7) 0.055(5) Uani 1 1 d . . .
H29 H 0.1660 0.5982 0.7088 0.066 Uiso 1 1 calc R U .
C30 C 0.2384(13) 0.5037(9) 0.7007(6) 0.041(4) Uani 1 1 d . . .
H30 H 0.2161 0.4843 0.7310 0.049 Uiso 1 1 calc R U .
C31 C 0.4050(11) 0.3314(8) 0.5065(5) 0.030(4) Uani 1 1 d . . .
H31 H 0.4332 0.2901 0.4883 0.037 Uiso 1 1 calc R U .
H31A H 0.3535 0.3133 0.5300 0.037 Uiso 1 1 calc R U .
C32 C 0.3548(10) 0.3818(7) 0.4716(5) 0.024(3) Uani 1 1 d . . .
H32 H 0.3086 0.3530 0.4502 0.029 Uiso 1 1 calc R U .
C33 C 0.2870(10) 0.4408(7) 0.4971(6) 0.029(4) Uani 1 1 d . . .
C34 C 0.8108(12) 0.5112(8) 0.4945(5) 0.035(4) Uani 1 1 d . . .
H34 H 0.8641 0.5247 0.5185 0.042 Uiso 1 1 calc R U .
H34A H 0.8332 0.4664 0.4784 0.042 Uiso 1 1 calc R U .
C35 C 0.8026(12) 0.5703(8) 0.4557(5) 0.038(4) Uani 1 1 d . . .
H35 H 0.7693 0.6127 0.4705 0.045 Uiso 1 1 calc R U .
H35A H 0.8724 0.5845 0.4454 0.045 Uiso 1 1 calc R U .
C36 C 0.7420(12) 0.5475(9) 0.4112(5) 0.040(4) Uani 1 1 d . . .
H36 H 0.7709 0.5019 0.3991 0.047 Uiso 1 1 calc R U .
H36A H 0.7524 0.5837 0.3853 0.047 Uiso 1 1 calc R U .
C37 C 0.6639(13) 0.5772(8) 0.5583(5) 0.035(4) Uani 1 1 d . . .
C38 C 0.5591(13) 0.6010(8) 0.5621(5) 0.035(4) Uani 1 1 d . . .
H38 H 0.5052 0.5721 0.5496 0.042 Uiso 1 1 calc R U .
C39 C 0.5369(13) 0.6659(9) 0.5838(6) 0.046(4) Uani 1 1 d . . .
H39 H 0.4682 0.6825 0.5859 0.055 Uiso 1 1 calc R U .
C40 C 0.6174(16) 0.7065(9) 0.6026(6) 0.054(5) Uani 1 1 d . . .
H40 H 0.6033 0.7510 0.6179 0.065 Uiso 1 1 calc R U .
C41 C 0.7172(14) 0.6830(9) 0.5991(6) 0.047(5) Uani 1 1 d . . .
H41 H 0.7709 0.7118 0.6120 0.056 Uiso 1 1 calc R U .
C42 C 0.7401(12) 0.6197(10) 0.5778(6) 0.044(4) Uani 1 1 d . . .
H42 H 0.8095 0.6044 0.5762 0.053 Uiso 1 1 calc R U .
C43 C 0.7370(11) 0.4335(8) 0.5739(5) 0.033(4) Uani 1 1 d . . .
C44 C 0.7689(12) 0.3646(9) 0.5588(6) 0.039(4) Uani 1 1 d . . .
H44 H 0.7660 0.3505 0.5255 0.047 Uiso 1 1 calc R U .
C45 C 0.8049(13) 0.3179(8) 0.5952(6) 0.039(4) Uani 1 1 d . . .
H45 H 0.8225 0.2703 0.5865 0.047 Uiso 1 1 calc R U .
C46 C 0.8152(12) 0.3389(8) 0.6425(6) 0.042(4) Uani 1 1 d . . .
H46 H 0.8422 0.3065 0.6660 0.050 Uiso 1 1 calc R U .
C47 C 0.7871(12) 0.4063(10) 0.6567(6) 0.047(5) Uani 1 1 d . . .
H47 H 0.7947 0.4205 0.6899 0.056 Uiso 1 1 calc R U .
C48 C 0.7472(13) 0.4541(9) 0.6225(5) 0.042(4) Uani 1 1 d . . .
H48 H 0.7270 0.5007 0.6324 0.051 Uiso 1 1 calc R U .
C49 C 0.5549(12) 0.6241(7) 0.4322(5) 0.032(3) Uani 1 1 d . . .
C50 C 0.6069(13) 0.6867(9) 0.4215(6) 0.043(4) Uani 1 1 d . . .
H50 H 0.6728 0.6841 0.4068 0.052 Uiso 1 1 calc R U .
C51 C 0.5656(17) 0.7522(9) 0.4316(7) 0.062(5) Uani 1 1 d . . .
H51 H 0.6028 0.7944 0.4241 0.074 Uiso 1 1 calc R U .
C52 C 0.4702(16) 0.7570(9) 0.4525(6) 0.054(5) Uani 1 1 d . . .
H52 H 0.4411 0.8024 0.4596 0.065 Uiso 1 1 calc R U .
C53 C 0.4160(13) 0.6938(9) 0.4635(5) 0.043(4) Uani 1 1 d . . .
H53 H 0.3502 0.6969 0.4782 0.051 Uiso 1 1 calc R U .
C54 C 0.4551(13) 0.6312(8) 0.4539(5) 0.033(4) Uani 1 1 d . . .
H54 H 0.4168 0.5894 0.4613 0.040 Uiso 1 1 calc R U .
C55 C 0.5668(11) 0.5143(7) 0.3576(5) 0.027(3) Uani 1 1 d . . .
C56 C 0.5233(14) 0.5651(8) 0.3279(6) 0.046(5) Uani 1 1 d . . .
H56 H 0.5054 0.6107 0.3405 0.056 Uiso 1 1 calc R U .
C57 C 0.5056(18) 0.5484(11) 0.2781(6) 0.071(7) Uani 1 1 d . . .
H57 H 0.4760 0.5835 0.2573 0.085 Uiso 1 1 calc R U .
C58 C 0.5301(14) 0.4825(9) 0.2591(6) 0.047(5) Uani 1 1 d . . .
H58 H 0.5187 0.4720 0.2256 0.057 Uiso 1 1 calc R U .
C59 C 0.5729(16) 0.4305(9) 0.2910(6) 0.054(5) Uani 1 1 d . . .
H59 H 0.5900 0.3842 0.2791 0.065 Uiso 1 1 calc R U .
C60 C 0.5895(12) 0.4485(9) 0.3402(5) 0.038(4) Uani 1 1 d . . .
H60 H 0.6172 0.4137 0.3618 0.046 Uiso 1 1 calc R U .
O1 O 0.0544(9) 0.2743(6) 0.6817(4) 0.043(3) Uani 1 1 d . . .
O2 O -0.0187(8) 0.1987(5) 0.6272(3) 0.031(2) Uani 1 1 d . . .
O3 O 0.2910(7) 0.5012(5) 0.4792(4) 0.038(3) Uani 1 1 d . . .
O4 O 0.2339(8) 0.4197(5) 0.5325(3) 0.034(3) Uani 1 1 d . . .
O5 O 0.1610(9) 0.5995(6) 0.5141(4) 0.052(3) Uani 1 1 d . . .
H5B H 0.1694 0.5560 0.5076 0.078 Uiso 1 1 calc R U .
C61 C 0.1381(16) 0.6354(10) 0.4725(6) 0.058(5) Uani 1 1 d . . .
H61 H 0.0656 0.6284 0.4645 0.088 Uiso 1 1 calc R U .
H61A H 0.1807 0.6173 0.4457 0.088 Uiso 1 1 calc R U .
H61B H 0.1516 0.6865 0.4773 0.088 Uiso 1 1 calc R U .
O6 O 0.0047(10) 0.5646(6) 0.5794(5) 0.055(3) Uani 1 1 d . . .
H6B H 0.0371 0.5732 0.5535 0.082 Uiso 1 1 calc R U .
C62 C 0.0239(14) 0.4936(9) 0.5941(7) 0.054(5) Uani 1 1 d . . .
H62 H 0.0760 0.4934 0.6200 0.081 Uiso 1 1 calc R U .
H62A H 0.0487 0.4658 0.5661 0.081 Uiso 1 1 calc R U .
H62B H -0.0395 0.4722 0.6066 0.081 Uiso 1 1 calc R U .
O7 O 0.6806(11) 0.8399(6) 0.1861(5) 0.066(4) Uani 1 1 d . . .
H7 H 0.6430 0.8234 0.1639 0.099 Uiso 1 1 calc R U .
C63 C 0.7171(15) 0.9083(11) 0.1722(7) 0.070(6) Uani 1 1 d . . .
H63 H 0.6607 0.9428 0.1736 0.106 Uiso 1 1 calc R U .
H63A H 0.7441 0.9060 0.1388 0.106 Uiso 1 1 calc R U .
H63B H 0.7717 0.9232 0.1946 0.106 Uiso 1 1 calc R U .
O8 O -0.0604(13) 0.6442(8) 0.6686(5) 0.085(5) Uani 1 1 d . . .
O9 O 0.5637(13) 0.7657(8) 0.2600(5) 0.094(5) Uani 1 1 d . . .
O10 O 0.723(3) 0.6715(17) 0.2967(13) 0.15(2) Uani 0.5 1 d . U P
O11 O 0.851(3) 0.5428(17) 0.2913(11) 0.100(11) Uani 0.5 1 d . . P

loop_
_atom_site_aniso_label
_atom_site_aniso_U_11
_atom_site_aniso_U_22
_atom_site_aniso_U_33
_atom_site_aniso_U_23
_atom_site_aniso_U_13
_atom_site_aniso_U_12
Pt1 0.0176(3) 0.0293(3) 0.0230(3) 0.0001(2) -0.0003(2) 0.0001(2)
Pt2 0.0194(3) 0.0281(3) 0.0234(3) -0.0003(2) 0.0000(2) 0.0008(3)
S1 0.024(2) 0.037(2) 0.034(2) -0.0057(16) -0.0045(17) 0.0061(16)
S2 0.026(2) 0.033(2) 0.028(2) 0.0009(15) -0.0015(16) -0.0004(16)
N1 0.019(7) 0.024(6) 0.027(6) 0.004(4) -0.001(5) 0.001(5)
N2 0.025(7) 0.028(6) 0.023(6) -0.009(4) -0.001(6) -0.006(6)
P1 0.020(2) 0.036(2) 0.0259(19) 0.0068(15) -0.0010(16) 0.0025(18)
P2 0.025(2) 0.033(2) 0.023(2) -0.0002(15) 0.0008(16) -0.0003(17)
P3 0.022(2) 0.033(2) 0.027(2) 0.0017(15) -0.0012(18) 0.0020(17)
P4 0.027(2) 0.029(2) 0.028(2) 0.0015(16) 0.0003(16) -0.0040(17)
C1 0.025(9) 0.043(10) 0.037(9) -0.013(7) -0.004(7) -0.006(7)
C2 0.021(8) 0.032(8) 0.039(9) 0.002(7) -0.007(6) -0.004(7)
C3 0.033(10) 0.038(9) 0.037(9) 0.002(7) 0.005(8) 0.015(7)
C4 0.018(8) 0.040(9) 0.046(9) 0.004(7) -0.004(7) -0.006(7)
C5 0.014(8) 0.059(10) 0.035(9) -0.002(7) 0.000(8) -0.002(8)
C6 0.037(10) 0.032(9) 0.033(9) 0.002(7) 0.007(7) -0.003(7)
C7 0.015(8) 0.037(8) 0.029(8) 0.001(6) -0.001(7) -0.011(7)
C8 0.035(11) 0.053(11) 0.046(10) 0.014(8) -0.004(8) 0.004(8)
C9 0.035(11) 0.068(12) 0.040(10) 0.025(8) 0.009(8) 0.012(10)
C10 0.054(13) 0.049(11) 0.034(9) 0.029(8) 0.008(8) -0.001(9)
C11 0.052(12) 0.054(11) 0.030(9) 0.005(8) -0.011(8) -0.006(9)
C12 0.024(9) 0.069(12) 0.027(9) 0.014(8) 0.000(7) 0.005(8)
C13 0.021(8) 0.029(8) 0.039(9) 0.007(6) 0.004(7) 0.007(6)
C14 0.038(11) 0.049(10) 0.038(9) 0.023(8) 0.016(8) 0.019(8)
C15 0.040(11) 0.041(10) 0.053(10) -0.013(8) 0.005(9) 0.008(9)
C16 0.022(10) 0.053(11) 0.065(12) -0.029(9) 0.014(8) 0.009(8)
C17 0.030(10) 0.039(10) 0.059(12) 0.002(8) -0.012(8) -0.007(7)
C18 0.030(9) 0.037(9) 0.046(10) 0.001(7) 0.003(7) -0.001(7)
C19 0.025(8) 0.033(8) 0.032(8) 0.001(6) -0.004(7) 0.006(7)
C20 0.053(12) 0.046(11) 0.046(11) 0.007(8) 0.001(9) -0.013(9)
C21 0.079(15) 0.057(11) 0.026(9) 0.001(7) -0.004(10) 0.017(12)
C22 0.050(12) 0.053(11) 0.018(8) 0.012(7) 0.000(7) 0.006(9)
C23 0.032(10) 0.066(11) 0.034(9) 0.003(8) -0.001(9) -0.003(9)
C24 0.019(9) 0.051(10) 0.037(9) -0.011(7) -0.007(7) -0.001(7)
C25 0.022(8) 0.033(8) 0.018(7) -0.004(5) -0.006(6) 0.004(7)
C26 0.028(10) 0.045(9) 0.029(8) -0.004(6) 0.000(7) -0.001(7)
C27 0.051(12) 0.026(9) 0.039(9) 0.000(6) -0.009(8) -0.003(8)
C28 0.042(11) 0.047(11) 0.065(12) -0.002(10) -0.037(10) 0.000(8)
C29 0.065(15) 0.035(10) 0.064(12) -0.010(8) 0.012(11) 0.008(9)
C30 0.039(11) 0.053(11) 0.031(9) -0.003(8) 0.001(8) -0.006(8)
C31 0.022(9) 0.042(9) 0.028(8) -0.010(6) 0.014(6) 0.008(6)
C32 0.019(8) 0.027(8) 0.028(8) -0.008(6) 0.005(6) 0.000(6)
C33 0.016(8) 0.020(8) 0.051(10) -0.008(6) 0.001(7) -0.006(6)
C34 0.012(8) 0.042(9) 0.051(10) 0.009(7) 0.005(7) 0.011(7)
C35 0.012(8) 0.049(10) 0.051(10) -0.004(7) 0.007(8) -0.005(7)
C36 0.044(10) 0.045(10) 0.029(8) 0.006(7) 0.001(7) 0.004(9)
C37 0.041(11) 0.051(10) 0.014(7) 0.003(6) -0.003(7) -0.010(8)
C38 0.022(8) 0.048(9) 0.034(8) -0.017(7) 0.006(8) 0.005(8)
C39 0.027(11) 0.063(12) 0.048(11) 0.004(9) 0.009(8) 0.010(8)
C40 0.087(16) 0.028(10) 0.049(11) -0.009(8) 0.009(10) -0.001(10)
C41 0.042(12) 0.060(12) 0.038(10) -0.021(8) -0.006(8) -0.008(9)
C42 0.011(8) 0.077(13) 0.045(10) 0.012(9) -0.007(7) -0.010(8)
C43 0.019(8) 0.053(11) 0.026(8) 0.005(7) -0.002(6) -0.001(7)
C44 0.027(9) 0.050(11) 0.041(10) -0.006(8) -0.012(7) 0.011(8)
C45 0.031(10) 0.036(9) 0.052(11) -0.006(7) -0.017(9) 0.007(8)
C46 0.028(9) 0.040(9) 0.057(11) 0.024(8) 0.007(10) 0.001(8)
C47 0.019(10) 0.086(14) 0.036(9) 0.022(9) 0.007(7) 0.013(8)
C48 0.043(10) 0.050(10) 0.034(9) -0.004(8) -0.008(7) -0.006(9)
C49 0.028(9) 0.036(9) 0.031(8) 0.010(6) 0.004(7) 0.001(8)
C50 0.041(11) 0.046(11) 0.044(10) 0.004(8) 0.016(8) -0.004(8)
C51 0.064(15) 0.043(11) 0.078(14) -0.002(9) 0.021(13) -0.014(11)
C52 0.075(16) 0.026(10) 0.062(12) 0.004(8) 0.005(11) 0.019(9)
C53 0.028(10) 0.063(12) 0.038(9) -0.003(8) -0.007(7) 0.000(8)
C54 0.043(11) 0.035(9) 0.022(8) -0.006(6) -0.011(7) -0.002(8)
C55 0.022(8) 0.035(8) 0.022(7) -0.004(6) -0.001(7) 0.004(6)
C56 0.077(15) 0.032(9) 0.031(9) -0.008(7) -0.004(9) 0.013(8)
C57 0.117(19) 0.053(13) 0.043(11) 0.018(10) -0.048(12) -0.010(13)
C58 0.050(13) 0.055(12) 0.037(10) -0.008(8) -0.008(8) 0.001(9)
C59 0.077(15) 0.041(10) 0.043(10) -0.002(8) 0.022(11) -0.009(10)
C60 0.038(10) 0.049(10) 0.028(8) -0.001(7) 0.004(7) -0.007(8)
O1 0.038(7) 0.056(7) 0.035(6) -0.010(5) 0.004(6) -0.020(6)
O2 0.029(6) 0.024(6) 0.042(6) 0.005(4) -0.002(5) -0.003(4)
O3 0.016(6) 0.044(6) 0.055(7) 0.004(5) 0.006(5) 0.009(5)
O4 0.025(6) 0.052(7) 0.024(6) 0.001(4) 0.008(4) -0.007(5)
O5 0.045(8) 0.050(7) 0.061(8) -0.017(6) -0.005(6) 0.012(6)
C61 0.078(15) 0.061(12) 0.037(11) 0.012(9) -0.006(10) 0.000(10)
O6 0.050(9) 0.054(8) 0.060(9) 0.010(6) 0.002(7) 0.002(6)
C62 0.038(11) 0.046(11) 0.076(14) -0.001(9) -0.014(10) 0.005(8)
O7 0.058(9) 0.053(8) 0.088(10) 0.006(7) -0.054(8) -0.007(7)
C63 0.054(15) 0.093(16) 0.064(13) -0.023(11) 0.005(11) -0.033(12)
O8 0.082(11) 0.095(10) 0.077(10) 0.010(8) 0.025(9) 0.039(10)
O9 0.099(13) 0.095(11) 0.088(10) -0.034(8) -0.039(10) -0.007(10)
O10 0.20(4) 0.11(3) 0.15(3) 0.08(2) 0.16(3) 0.11(3)
O11 0.13(3) 0.09(2) 0.08(2) 0.002(17) 0.05(2) -0.01(2)

loop_
_atom_type_symbol
_atom_type_description
_atom_type_scat_dispersion_real
_atom_type_scat_dispersion_imag
_atom_type_scat_source
C C 0.0033 0.0016 'International Tables Vol C Tables 4.2.6.8 and 6.1.1.4'
H H 0.0000 0.0000 'International Tables Vol C Tables 4.2.6.8 and 6.1.1.4'
O O 0.0106 0.0060 'International Tables Vol C Tables 4.2.6.8 and 6.1.1.4'
N N 0.0061 0.0033 'International Tables Vol C Tables 4.2.6.8 and 6.1.1.4'
Pt Pt -1.7033 8.3905 'International Tables Vol C Tables 4.2.6.8 and 6.1.1.4'
S S 0.1246 0.1234 'International Tables Vol C Tables 4.2.6.8 and 6.1.1.4'
P P 0.1023 0.0942 'International Tables Vol C Tables 4.2.6.8 and 6.1.1.4'

loop_
_geom_angle_atom_site_label_1
_geom_angle_atom_site_label_2
_geom_angle_atom_site_label_3
_geom_angle
N1 Pt1 P1 176.6(3)
N1 Pt1 P2 91.7(3)
P1 Pt1 P2 91.68(14)
N1 Pt1 S1 85.5(3)
P1 Pt1 S1 91.16(14)
P2 Pt1 S1 177.00(14)
N2 Pt2 P3 175.9(3)
N2 Pt2 P4 93.2(3)
P3 Pt2 P4 90.69(13)
N2 Pt2 S2 84.8(3)
P3 Pt2 S2 91.28(13)
P4 Pt2 S2 176.98(14)
C1 S1 Pt1 98.7(4)
C31 S2 Pt2 99.0(5)
C2 N1 Pt1 111.9(8)
C2 N1 H1 109.2
Pt1 N1 H1 109.2
C2 N1 H1A 109.2
Pt1 N1 H1A 109.2
H1 N1 H1A 107.9
C32 N2 Pt2 112.9(8)
C32 N2 H2 109.0
Pt2 N2 H2 109.0
C32 N2 H2A 109.0
Pt2 N2 H2A 109.0
H2 N2 H2A 107.8
C7 P1 C4 104.5(7)
C7 P1 C13 103.4(6)
C4 P1 C13 102.1(7)
C7 P1 Pt1 114.1(5)
C4 P1 Pt1 116.7(5)
C13 P1 Pt1 114.5(5)
C19 P2 C6 107.1(7)
C19 P2 C25 103.3(6)
C6 P2 C25 101.6(7)
C19 P2 Pt1 113.3(5)
C6 P2 Pt1 116.1(5)
C25 P2 Pt1 113.9(4)
C34 P3 C37 105.1(7)
C34 P3 C43 100.3(7)
C37 P3 C43 105.1(7)
C34 P3 Pt2 115.2(5)
C37 P3 Pt2 113.2(5)
C43 P3 Pt2 116.5(5)
C49 P4 C36 105.4(8)
C49 P4 C55 106.0(6)
C36 P4 C55 99.7(7)
C49 P4 Pt2 112.3(5)
C36 P4 Pt2 114.6(5)
C55 P4 Pt2 117.4(5)
C2 C1 S1 110.1(10)
C2 C1 H1B 109.6
S1 C1 H1B 109.6
C2 C1 H1C 109.6
S1 C1 H1C 109.6
H1B C1 H1C 108.2
N1 C2 C1 107.6(11)
N1 C2 C3 110.9(11)
C1 C2 C3 116.1(12)
N1 C2 H2B 107.3
C1 C2 H2B 107.3
C3 C2 H2B 107.3
O1 C3 O2 127.9(14)
O1 C3 C2 117.8(14)
O2 C3 C2 114.1(13)
C5 C4 P1 113.4(11)
C5 C4 H4 108.9
P1 C4 H4 108.9
C5 C4 H4A 108.9
P1 C4 H4A 108.9
H4 C4 H4A 107.7
C6 C5 C4 116.6(12)
C6 C5 H5 108.1
C4 C5 H5 108.1
C6 C5 H5A 108.1
C4 C5 H5A 108.1
H5 C5 H5A 107.3
C5 C6 P2 112.4(10)
C5 C6 H6 109.1
P2 C6 H6 109.1
C5 C6 H6A 109.1
P2 C6 H6A 109.1
H6 C6 H6A 107.9
C12 C7 C8 118.2(13)
C12 C7 P1 122.4(11)
C8 C7 P1 119.4(11)
C9 C8 C7 119.8(15)
C9 C8 H8 120.1
C7 C8 H8 120.1
C8 C9 C10 121.4(17)
C8 C9 H9 119.3
C10 C9 H9 119.3
C9 C10 C11 120.7(14)
C9 C10 H10 119.7
C11 C10 H10 119.7
C10 C11 C12 119.8(16)
C10 C11 H11 120.1
C12 C11 H11 120.1
C7 C12 C11 120.1(15)
C7 C12 H12 119.9
C11 C12 H12 119.9
C14 C13 C18 120.5(14)
C14 C13 P1 118.5(11)
C18 C13 P1 121.0(11)
C13 C14 C15 118.7(15)
C13 C14 H14 120.7
C15 C14 H14 120.7
C16 C15 C14 122.9(16)
C16 C15 H15 118.6
C14 C15 H15 118.6
C15 C16 C17 119.6(15)
C15 C16 H16 120.2
C17 C16 H16 120.2
C18 C17 C16 119.4(15)
C18 C17 H17 120.3
C16 C17 H17 120.3
C17 C18 C13 118.8(15)
C17 C18 H18 120.6
C13 C18 H18 120.6
C24 C19 C20 119.5(14)
C24 C19 P2 119.8(11)
C20 C19 P2 120.4(12)
C21 C20 C19 119.0(17)
C21 C20 H20 120.5
C19 C20 H20 120.5
C22 C21 C20 118.5(16)
C22 C21 H21 120.8
C20 C21 H21 120.8
C23 C22 C21 122.0(16)
C23 C22 H22 119.0
C21 C22 H22 119.0
C22 C23 C24 120.9(17)
C22 C23 H23 119.5
C24 C23 H23 119.5
C19 C24 C23 120.1(15)
C19 C24 H24 120.0
C23 C24 H24 120.0
C26 C25 C30 119.5(13)
C26 C25 P2 117.4(11)
C30 C25 P2 123.0(11)
C25 C26 C27 119.0(14)
C25 C26 H26 120.5
C27 C26 H26 120.5
C28 C27 C26 122.4(16)
C28 C27 H27 118.8
C26 C27 H27 118.8
C27 C28 C29 118.7(16)
C27 C28 H28 120.6
C29 C28 H28 120.6
C30 C29 C28 119.2(16)
C30 C29 H29 120.4
C28 C29 H29 120.4
C29 C30 C25 121.1(16)
C29 C30 H30 119.5
C25 C30 H30 119.5
C32 C31 S2 110.5(10)
C32 C31 H31 109.5
S2 C31 H31 109.5
C32 C31 H31A 109.5
S2 C31 H31A 109.5
H31 C31 H31A 108.1
N2 C32 C31 110.1(11)
N2 C32 C33 110.3(10)
C31 C32 C33 113.9(11)
N2 C32 H32 107.4
C31 C32 H32 107.4
C33 C32 H32 107.4
O3 C33 O4 128.2(13)
O3 C33 C32 116.3(13)
O4 C33 C32 115.5(12)
C35 C34 P3 113.5(11)
C35 C34 H34 108.9
P3 C34 H34 108.9
C35 C34 H34A 108.9
P3 C34 H34A 108.9
H34 C34 H34A 107.7
C36 C35 C34 112.9(13)
C36 C35 H35 109.0
C34 C35 H35 109.0
C36 C35 H35A 109.0
C34 C35 H35A 109.0
H35 C35 H35A 107.8
C35 C36 P4 116.1(11)
C35 C36 H36 108.3
P4 C36 H36 108.3
C35 C36 H36A 108.3
P4 C36 H36A 108.3
H36 C36 H36A 107.4
C42 C37 C38 118.5(14)
C42 C37 P3 122.0(13)
C38 C37 P3 119.4(11)
C39 C38 C37 120.0(15)
C39 C38 H38 120.0
C37 C38 H38 120.0
C38 C39 C40 118.6(16)
C38 C39 H39 120.7
C40 C39 H39 120.7
C41 C40 C39 120.8(15)
C41 C40 H40 119.6
C39 C40 H40 119.6
C42 C41 C40 121.2(16)
C42 C41 H41 119.4
C40 C41 H41 119.4
C41 C42 C37 120.7(16)
C41 C42 H42 119.6
C37 C42 H42 119.6
C48 C43 C44 120.2(14)
C48 C43 P3 122.4(13)
C44 C43 P3 117.2(11)
C45 C44 C43 117.2(14)
C45 C44 H44 121.4
C43 C44 H44 121.4
C46 C45 C44 121.9(14)
C46 C45 H45 119.0
C44 C45 H45 119.0
C45 C46 C47 120.6(15)
C45 C46 H46 119.7
C47 C46 H46 119.7
C46 C47 C48 120.0(16)
C46 C47 H47 120.0
C48 C47 H47 120.0
C43 C48 C47 119.9(16)
C43 C48 H48 120.0
C47 C48 H48 120.0
C50 C49 C54 117.0(14)
C50 C49 P4 124.0(12)
C54 C49 P4 119.0(11)
C51 C50 C49 121.4(16)
C51 C50 H50 119.3
C49 C50 H50 119.3
C50 C51 C52 120.1(16)
C50 C51 H51 120.0
C52 C51 H51 120.0
C51 C52 C53 119.3(15)
C51 C52 H52 120.4
C53 C52 H52 120.4
C54 C53 C52 120.9(16)
C54 C53 H53 119.5
C52 C53 H53 119.5
C53 C54 C49 121.4(15)
C53 C54 H54 119.3
C49 C54 H54 119.3
C60 C55 C56 120.8(13)
C60 C55 P4 118.0(11)
C56 C55 P4 121.0(10)
C55 C56 C57 119.0(15)
C55 C56 H56 120.5
C57 C56 H56 120.5
C58 C57 C56 121.4(16)
C58 C57 H57 119.3
C56 C57 H57 119.3
C57 C58 C59 118.3(15)
C57 C58 H58 120.8
C59 C58 H58 120.8
C60 C59 C58 119.0(16)
C60 C59 H59 120.5
C58 C59 H59 120.5
C55 C60 C59 121.4(15)
C55 C60 H60 119.3
C59 C60 H60 119.3
C61 O5 H5B 109.5
O5 C61 H61 109.5
O5 C61 H61A 109.5
H61 C61 H61A 109.5
O5 C61 H61B 109.5
H61 C61 H61B 109.5
H61A C61 H61B 109.5
C62 O6 H6B 109.5
O6 C62 H62 109.5
O6 C62 H62A 109.5
H62 C62 H62A 109.5
O6 C62 H62B 109.5
H62 C62 H62B 109.5
H62A C62 H62B 109.5
C63 O7 H7 109.5
O7 C63 H63 109.5
O7 C63 H63A 109.5
H63 C63 H63A 109.5
O7 C63 H63B 109.5
H63 C63 H63B 109.5
H63A C63 H63B 109.5

loop_
_geom_bond_atom_site_label_1
_geom_bond_atom_site_label_2
_geom_bond_distance
Pt1 N1 2.111(11)
Pt1 P1 2.231(4)
Pt1 P2 2.273(4)
Pt1 S1 2.327(4)
Pt2 N2 2.136(11)
Pt2 P3 2.251(4)
Pt2 P4 2.279(4)
Pt2 S2 2.323(4)
S1 C1 1.812(15)
S2 C31 1.844(15)
N1 C2 1.526(17)
N1 H1 0.9100
N1 H1A 0.9100
N2 C32 1.488(17)
N2 H2 0.9100
N2 H2A 0.9100
P1 C7 1.807(13)
P1 C4 1.819(15)
P1 C13 1.830(15)
P2 C19 1.816(14)
P2 C6 1.832(16)
P2 C25 1.834(13)
P3 C34 1.805(15)
P3 C37 1.811(16)
P3 C43 1.822(15)
P4 C49 1.808(15)
P4 C36 1.822(16)
P4 C55 1.823(14)
C1 C2 1.527(19)
C1 H1B 0.9900
C1 H1C 0.9900
C2 C3 1.54(2)
C2 H2B 1.0000
C3 O1 1.231(17)
C3 O2 1.289(18)
C4 C5 1.536(19)
C4 H4 0.9900
C4 H4A 0.9900
C5 C6 1.53(2)
C5 H5 0.9900
C5 H5A 0.9900
C6 H6 0.9900
C6 H6A 0.9900
C7 C12 1.38(2)
C7 C8 1.46(2)
C8 C9 1.35(2)
C8 H8 0.9500
C9 C10 1.38(2)
C9 H9 0.9500
C10 C11 1.38(2)
C10 H10 0.9500
C11 C12 1.42(2)
C11 H11 0.9500
C12 H12 0.9500
C13 C14 1.334(19)
C13 C18 1.432(19)
C14 C15 1.41(2)
C14 H14 0.9500
C15 C16 1.32(2)
C15 H15 0.9500
C16 C17 1.40(2)
C16 H16 0.9500
C17 C18 1.39(2)
C17 H17 0.9500
C18 H18 0.9500
C19 C24 1.36(2)
C19 C20 1.42(2)
C20 C21 1.41(2)
C20 H20 0.9500
C21 C22 1.38(2)
C21 H21 0.9500
C22 C23 1.33(2)
C22 H22 0.9500
C23 C24 1.39(2)
C23 H23 0.9500
C24 H24 0.9500
C25 C26 1.372(18)
C25 C30 1.40(2)
C26 C27 1.42(2)
C26 H26 0.9500
C27 C28 1.31(2)
C27 H27 0.9500
C28 C29 1.45(2)
C28 H28 0.9500
C29 C30 1.36(2)
C29 H29 0.9500
C30 H30 0.9500
C31 C32 1.492(19)
C31 H31 0.9900
C31 H31A 0.9900
C32 C33 1.576(18)
C32 H32 1.0000
C33 O3 1.231(16)
C33 O4 1.254(16)
C34 C35 1.536(19)
C34 H34 0.9900
C34 H34A 0.9900
C35 C36 1.51(2)
C35 H35 0.9900
C35 H35A 0.9900
C36 H36 0.9900
C36 H36A 0.9900
C37 C42 1.38(2)
C37 C38 1.44(2)
C38 C39 1.38(2)
C38 H38 0.9500
C39 C40 1.39(2)
C39 H39 0.9500
C40 C41 1.38(2)
C40 H40 0.9500
C41 C42 1.35(2)
C41 H41 0.9500
C42 H42 0.9500
C43 C48 1.392(19)
C43 C44 1.41(2)
C44 C45 1.41(2)
C44 H44 0.9500
C45 C46 1.36(2)
C45 H45 0.9500
C46 C47 1.37(2)
C46 H46 0.9500
C47 C48 1.39(2)
C47 H47 0.9500
C48 H48 0.9500
C49 C50 1.38(2)
C49 C54 1.44(2)
C50 C51 1.37(2)
C50 H50 0.9500
C51 C52 1.37(3)
C51 H51 0.9500
C52 C53 1.41(2)
C52 H52 0.9500
C53 C54 1.30(2)
C53 H53 0.9500
C54 H54 0.9500
C55 C60 1.351(19)
C55 C56 1.373(19)
C56 C57 1.42(2)
C56 H56 0.9500
C57 C58 1.37(2)
C57 H57 0.9500
C58 C59 1.42(2)
C58 H58 0.9500
C59 C60 1.41(2)
C59 H59 0.9500
C60 H60 0.9500
O5 C61 1.353(18)
O5 H5B 0.8400
C61 H61 0.9800
C61 H61A 0.9800
C61 H61B 0.9800
O6 C62 1.410(18)
O6 H6B 0.8400
C62 H62 0.9800
C62 H62A 0.9800
C62 H62B 0.9800
O7 C63 1.42(2)
O7 H7 0.8400
C63 H63 0.9800
C63 H63A 0.9800
C63 H63B 0.9800

loop_
_geom_hbond_atom_site_label_D
_geom_hbond_atom_site_label_H
_geom_hbond_atom_site_label_A
_geom_hbond_distance_DH
_geom_hbond_distance_HA
_geom_hbond_distance_DA
_geom_hbond_angle_DHA
_geom_hbond_site_symmetry_A
N1 H1A O4 0.91 1.96 2.857(14) 168.9 .
N2 H2A O2 0.91 1.99 2.886(14) 169.2 3_556
C24 H24 O1 0.95 2.54 3.351(18) 144.1 .
C34 H34 O6 0.99 2.59 3.58(2) 177.8 1_655
C54 H54 O3 0.95 2.38 3.314(19) 168.0 .
O5 H5B O3 0.84 2.04 2.677(14) 131.9 .
O6 H6B O5 0.84 2.00 2.788(18) 154.9 .
O7 H7 O2 0.84 1.95 2.753(15) 159.4 2_564

loop_
_geom_torsion_atom_site_label_1
_geom_torsion_atom_site_label_2
_geom_torsion_atom_site_label_3
_geom_torsion_atom_site_label_4
_geom_torsion
Pt1 S1 C1 C2 -35.4(10)
Pt1 N1 C2 C1 -49.7(12)
Pt1 N1 C2 C3 78.3(12)
S1 C1 C2 N1 56.5(13)
S1 C1 C2 C3 -68.4(14)
N1 C2 C3 O1 11.7(18)
C1 C2 C3 O1 134.9(14)
N1 C2 C3 O2 -171.8(11)
C1 C2 C3 O2 -48.6(17)
C7 P1 C4 C5 -70.8(12)
C13 P1 C4 C5 -178.3(10)
Pt1 P1 C4 C5 56.2(11)
P1 C4 C5 C6 -70.8(15)
C4 C5 C6 P2 70.6(15)
C19 P2 C6 C5 71.6(11)
C25 P2 C6 C5 179.6(10)
Pt1 P2 C6 C5 -56.2(12)
C4 P1 C7 C12 -30.3(14)
C13 P1 C7 C12 76.1(14)
Pt1 P1 C7 C12 -158.9(11)
C4 P1 C7 C8 151.9(12)
C13 P1 C7 C8 -101.7(13)
Pt1 P1 C7 C8 23.2(13)
C12 C7 C8 C9 -2(2)
P1 C7 C8 C9 175.4(13)
C7 C8 C9 C10 1(3)
C8 C9 C10 C11 0(3)
C9 C10 C11 C12 0(3)
C8 C7 C12 C11 2(2)
P1 C7 C12 C11 -175.5(12)
C10 C11 C12 C7 -1(3)
C7 P1 C13 C14 -167.6(13)
C4 P1 C13 C14 -59.3(14)
Pt1 P1 C13 C14 67.7(14)
C7 P1 C13 C18 14.7(14)
C4 P1 C13 C18 123.0(13)
Pt1 P1 C13 C18 -110.0(12)
C18 C13 C14 C15 -3(2)
P1 C13 C14 C15 179.7(13)
C13 C14 C15 C16 5(3)
C14 C15 C16 C17 -4(3)
C15 C16 C17 C18 2(2)
C16 C17 C18 C13 0(2)
C14 C13 C18 C17 0(2)
P1 C13 C18 C17 177.8(12)
C6 P2 C19 C24 -150.5(12)
C25 P2 C19 C24 102.6(13)
Pt1 P2 C19 C24 -21.2(14)
C6 P2 C19 C20 35.6(14)
C25 P2 C19 C20 -71.2(14)
Pt1 P2 C19 C20 165.0(11)
C24 C19 C20 C21 -1(2)
P2 C19 C20 C21 172.9(13)
C19 C20 C21 C22 2(3)
C20 C21 C22 C23 -2(3)
C21 C22 C23 C24 2(3)
C20 C19 C24 C23 1(2)
P2 C19 C24 C23 -173.4(12)
C22 C23 C24 C19 -1(2)
C19 P2 C25 C26 171.9(11)
C6 P2 C25 C26 61.0(12)
Pt1 P2 C25 C26 -64.7(12)
C19 P2 C25 C30 -3.1(14)
C6 P2 C25 C30 -114.1(13)
Pt1 P2 C25 C30 120.3(12)
C30 C25 C26 C27 -1(2)
P2 C25 C26 C27 -176.7(11)
C25 C26 C27 C28 3(2)
C26 C27 C28 C29 -2(3)
C27 C28 C29 C30 -1(3)
C28 C29 C30 C25 3(3)
C26 C25 C30 C29 -2(2)
P2 C25 C30 C29 173.4(13)
Pt2 S2 C31 C32 -32.2(9)
Pt2 N2 C32 C31 -47.7(12)
Pt2 N2 C32 C33 78.9(12)
S2 C31 C32 N2 52.9(12)
S2 C31 C32 C33 -71.6(13)
N2 C32 C33 O3 16.4(17)
C31 C32 C33 O3 140.8(13)
N2 C32 C33 O4 -165.2(11)
C31 C32 C33 O4 -40.8(17)
C37 P3 C34 C35 -63.0(12)
C43 P3 C34 C35 -171.8(11)
Pt2 P3 C34 C35 62.3(12)
P3 C34 C35 C36 -72.1(15)
C34 C35 C36 P4 70.0(16)
C49 P4 C36 C35 67.2(13)
C55 P4 C36 C35 176.9(11)
Pt2 P4 C36 C35 -56.8(13)
C34 P3 C37 C42 -35.5(14)
C43 P3 C37 C42 69.8(14)
Pt2 P3 C37 C42 -162.0(11)
C34 P3 C37 C38 142.4(12)
C43 P3 C37 C38 -112.3(12)
Pt2 P3 C37 C38 15.9(13)
C42 C37 C38 C39 2(2)
P3 C37 C38 C39 -176.4(11)
C37 C38 C39 C40 -1(2)
C38 C39 C40 C41 1(3)
C39 C40 C41 C42 0(3)
C40 C41 C42 C37 1(3)
C38 C37 C42 C41 -1(2)
P3 C37 C42 C41 176.6(12)
C34 P3 C43 C48 106.8(14)
C37 P3 C43 C48 -2.0(15)
Pt2 P3 C43 C48 -128.2(12)
C34 P3 C43 C44 -68.7(13)
C37 P3 C43 C44 -177.5(12)
Pt2 P3 C43 C44 56.3(13)
C48 C43 C44 C45 3(2)
P3 C43 C44 C45 179.1(12)
C43 C44 C45 C46 -4(3)
C44 C45 C46 C47 2(3)
C45 C46 C47 C48 0(3)
C44 C43 C48 C47 -1(2)
P3 C43 C48 C47 -176.6(12)
C46 C47 C48 C43 -1(2)
C36 P4 C49 C50 17.7(15)
C55 P4 C49 C50 -87.4(14)
Pt2 P4 C49 C50 143.1(12)
C36 P4 C49 C54 -163.0(11)
C55 P4 C49 C54 91.9(12)
Pt2 P4 C49 C54 -37.6(12)
C54 C49 C50 C51 1(2)
P4 C49 C50 C51 -179.9(14)
C49 C50 C51 C52 0(3)
C50 C51 C52 C53 0(3)
C51 C52 C53 C54 0(3)
C52 C53 C54 C49 1(2)
C50 C49 C54 C53 -1(2)
P4 C49 C54 C53 179.7(11)
C49 P4 C55 C60 -176.1(12)
C36 P4 C55 C60 74.7(13)
Pt2 P4 C55 C60 -49.6(13)
C49 P4 C55 C56 8.5(16)
C36 P4 C55 C56 -100.7(15)
Pt2 P4 C55 C56 134.9(13)
C60 C55 C56 C57 -2(3)
P4 C55 C56 C57 173.1(14)
C55 C56 C57 C58 1(3)
C56 C57 C58 C59 1(3)
C57 C58 C59 C60 -1(3)
C56 C55 C60 C59 2(2)
P4 C55 C60 C59 -173.1(13)
C58 C59 C60 C55 -1(3)
